data_4061451
loop_
_publ_author_name
' Akihiro Shinohara '
' Nobuhiro Takeda '
' Takahiro Sasamori '
' Norihiro Tokitoh '

_publ_section_title
;
Synthesis and Properties of h6-Silabenzene-M(CO)3 Complexes (M= Cr and Mo)
;
_journal_name_full Organometallics
_journal_paper_doi 10.1021/om0501778
_journal_year 2005
_chemical_formula_moiety 'C35 H64 Cr O3 Si7, 0.5(C6 H6)'
_chemical_formula_sum 'C38 H67 Cr O3 Si7'
_chemical_formula_weight 820.55
_chemical_melting_point 240
_chemical_name_common silabenzene_Crcomplex
_space_group_IT_number 14
_symmetry_cell_setting monoclinic
_symmetry_space_group_name_Hall '-P 2yn'
_symmetry_space_group_name_H-M 'P 1 21/n 1'
_cell_angle_alpha 90.00
_cell_angle_beta 116.605(4)
_cell_angle_gamma 90.00
_cell_formula_units_Z 4
_cell_length_a 12.635(5)
_cell_length_b 32.737(13)
_cell_length_c 12.691(5)
_cell_measurement_temperature 103(2)
_cell_volume 4693(3)
_diffrn_ambient_temperature 103(2)
_exptl_crystal_density_diffrn 1.161
_cod_depositor_comments
;
The following automatic conversions were performed:
'_symmetry_cell_setting' value 'Monoclinic' changed to 'monoclinic'
according to '/home/saulius/struct/CIF-dictionaries/cif_core.dic'
dictionary named 'cif_core.dic' version 2.4.1 from 2010-06-29.

Automatic conversion script
Id: cif_fix_enum 1527 2010-12-29 10:47:43Z saulius 
;
_cod_original_sg_symbol_H-M 'P 21/n'
_cod_database_code 4061451

loop_
_symmetry_equiv_pos_as_xyz
'x, y, z'
'-x+1/2, y+1/2, -z+1/2'
'-x, -y, -z'
'x-1/2, -y-1/2, z-1/2'

loop_
_atom_site_label
_atom_site_type_symbol
_atom_site_fract_x
_atom_site_fract_y
_atom_site_fract_z
_atom_site_U_iso_or_equiv
_atom_site_adp_type
_atom_site_occupancy
_atom_site_symmetry_multiplicity
_atom_site_calc_flag
_atom_site_refinement_flags
_atom_site_disorder_assembly
_atom_site_disorder_group
Cr1 Cr 0.46880(5) 0.104377(16) 0.53044(5) 0.02185(15) Uani 1 1 d . . .
Si2 Si 0.27587(8) 0.11111(3) 0.35175(8) 0.0207(2) Uani 1 1 d . . .
Si3 Si 0.13020(10) 0.20882(3) -0.19673(9) 0.0297(2) Uani 1 1 d . . .
Si4 Si 0.27301(9) 0.02719(3) 0.09606(9) 0.0273(2) Uani 1 1 d . . .
Si5 Si 0.08510(8) 0.23130(3) 0.25307(9) 0.0263(2) Uani 1 1 d . . .
Si6 Si -0.02831(9) 0.12520(3) -0.28067(8) 0.0264(2) Uani 1 1 d . . .
Si7 Si -0.08945(8) 0.15139(3) 0.19176(9) 0.0261(2) Uani 1 1 d . . .
Si8 Si 0.47328(9) 0.09406(3) 0.11873(9) 0.0318(3) Uani 1 1 d . . .
C9 C 0.3435(3) 0.07951(10) 0.1488(3) 0.0203(7) Uani 1 1 d . . .
C10 C 0.2488(3) 0.11198(9) 0.1148(3) 0.0191(7) Uani 1 1 d . . .
C11 C 0.1001(3) 0.15333(10) -0.0428(3) 0.0192(7) Uani 1 1 d . . .
C13 C 0.3004(3) 0.14162(12) 0.4784(3) 0.0286(8) Uani 1 1 d . . .
C14 C 0.2098(3) 0.12815(10) 0.1963(3) 0.0187(7) Uani 1 1 d . A .
C15 C 0.3190(3) 0.06145(11) 0.4135(3) 0.0245(7) Uani 1 1 d . . .
C16 C 0.1934(3) 0.12538(10) -0.0015(3) 0.0195(7) Uani 1 1 d . . .
C18 C 0.0396(3) 0.16767(10) -0.1691(3) 0.0227(7) Uani 1 1 d . . .
C19 C 0.0624(3) 0.17386(11) 0.2325(3) 0.0224(7) Uani 1 1 d . A .
C20 C 0.0638(3) 0.16816(10) 0.0382(3) 0.0211(7) Uani 1 1 d . A .
C21 C 0.1149(3) 0.15623(10) 0.1557(3) 0.0193(7) Uani 1 1 d . . .
C22 C 0.5156(3) 0.14069(12) 0.4489(3) 0.0346(9) Uani 1 1 d . . .
C23 C 0.5794(3) 0.06629(11) 0.5387(3) 0.0275(8) Uani 1 1 d . . .
C24 C 0.3547(3) 0.05354(12) 0.5343(3) 0.0281(8) Uani 1 1 d . . .
C25 C -0.0247(4) 0.26205(14) 0.1275(4) 0.0426(11) Uani 1 1 d . . .
C26 C 0.5821(3) 0.12685(11) 0.6674(3) 0.0323(9) Uani 1 1 d . . .
C27 C 0.1390(4) 0.02263(12) 0.1209(4) 0.0335(9) Uani 1 1 d . . .
C28 C 0.0735(4) 0.24641(13) 0.3889(4) 0.0438(10) Uani 1 1 d . . .
H44 H 0.1363 0.2330 0.4573 0.066 Uiso 1 1 calc R . .
H45 H -0.0039 0.2381 0.3820 0.066 Uiso 1 1 calc R . .
H46 H 0.0820 0.2761 0.3988 0.066 Uiso 1 1 calc R . .
C29 C 0.3629(3) 0.08294(13) 0.6174(3) 0.0321(9) Uani 1 1 d . . .
O1 O 0.5452(3) 0.16475(10) 0.4009(3) 0.0597(9) Uani 1 1 d . . .
C31 C 0.4925(4) 0.15078(14) 0.1252(4) 0.0470(11) Uani 1 1 d . . .
H47 H 0.5074 0.1606 0.2035 0.071 Uiso 1 1 calc R . .
H48 H 0.4204 0.1636 0.0655 0.071 Uiso 1 1 calc R . .
H49 H 0.5596 0.1579 0.1098 0.071 Uiso 1 1 calc R . .
C32 C 0.0746(4) 0.10305(14) -0.3345(4) 0.0353(9) Uani 1 1 d . . .
C33 C -0.0793(4) 0.08422(13) -0.2118(4) 0.0351(9) Uani 1 1 d . . .
C34 C 0.3823(4) -0.01324(12) 0.1819(4) 0.0452(11) Uani 1 1 d . . .
H71 H 0.4139 -0.0075 0.2663 0.068 Uiso 1 1 calc R . .
H72 H 0.4473 -0.0135 0.1597 0.068 Uiso 1 1 calc R . .
H73 H 0.3431 -0.0399 0.1646 0.068 Uiso 1 1 calc R . .
C35 C 0.2585(5) 0.18862(15) -0.2138(6) 0.0656(15) Uani 1 1 d . . .
H50 H 0.3120 0.2111 -0.2081 0.098 Uiso 1 1 calc R . .
H51 H 0.2307 0.1754 -0.2908 0.098 Uiso 1 1 calc R . .
H52 H 0.3008 0.1687 -0.1514 0.098 Uiso 1 1 calc R . .
C36 C -0.0906(14) 0.0958(4) 0.1457(15) 0.045(3) Uani 0.53(3) 1 d P A 2
H77 H -0.0259 0.0809 0.2089 0.067 Uiso 0.53(3) 1 calc PR A 2
H78 H -0.0801 0.0947 0.0738 0.067 Uiso 0.53(3) 1 calc PR A 2
H79 H -0.1663 0.0832 0.1308 0.067 Uiso 0.53(3) 1 calc PR A 2
C37 C 0.0311(5) 0.23677(17) -0.3336(4) 0.0700(17) Uani 1 1 d . . .
H56 H 0.0738 0.2600 -0.3449 0.105 Uiso 1 1 calc R . .
H57 H -0.0387 0.2467 -0.3265 0.105 Uiso 1 1 calc R . .
H58 H 0.0060 0.2183 -0.4014 0.105 Uiso 1 1 calc R . .
C38 C -0.1606(4) 0.14622(17) -0.4083(4) 0.0422(11) Uani 1 1 d . . .
C39 C 0.2364(4) 0.24388(15) 0.2729(5) 0.0389(10) Uani 1 1 d . . .
C40 C 0.1121(4) -0.00961(14) 0.5179(5) 0.0475(12) Uani 1 1 d . . .
C41 C -0.0777(4) 0.01786(16) 0.3962(4) 0.0514(12) Uani 1 1 d . . .
C42 C 0.3383(3) 0.12453(13) 0.5903(3) 0.0339(9) Uani 1 1 d . . .
C43 C 0.4593(4) 0.07619(16) -0.0277(4) 0.0544(13) Uani 1 1 d . . .
H59 H 0.5244 0.0875 -0.0406 0.082 Uiso 1 1 calc R . .
H60 H 0.3836 0.0855 -0.0905 0.082 Uiso 1 1 calc R . .
H61 H 0.4626 0.0463 -0.0283 0.082 Uiso 1 1 calc R . .
C44 C 0.2236(5) 0.01673(16) -0.0640(4) 0.0446(12) Uani 1 1 d . . .
C45 C 0.6083(4) 0.06992(16) 0.2350(4) 0.0560(13) Uani 1 1 d . . .
H74 H 0.6769 0.0770 0.2221 0.084 Uiso 1 1 calc R . .
H75 H 0.5983 0.0402 0.2317 0.084 Uiso 1 1 calc R . .
H76 H 0.6207 0.0799 0.3126 0.084 Uiso 1 1 calc R . .
C46 C 0.0360(5) 0.00795(16) 0.4152(5) 0.0536(13) Uani 1 1 d . . .
C47 C 0.1873(5) 0.24523(13) -0.0705(4) 0.0496(12) Uani 1 1 d . . .
H62 H 0.2433 0.2311 0.0008 0.074 Uiso 1 1 calc R . .
H63 H 0.1211 0.2558 -0.0581 0.074 Uiso 1 1 calc R . .
H64 H 0.2275 0.2680 -0.0879 0.074 Uiso 1 1 calc R . .
C48 C -0.1945(15) 0.1633(7) 0.0400(14) 0.053(5) Uani 0.47(3) 1 d P A 1
H80 H -0.1697 0.1498 -0.0142 0.080 Uiso 0.47(3) 1 calc PR A 1
H81 H -0.1968 0.1929 0.0279 0.080 Uiso 0.47(3) 1 calc PR A 1
H82 H -0.2735 0.1536 0.0248 0.080 Uiso 0.47(3) 1 calc PR A 1
C49 C -0.1452(11) 0.1722(6) 0.2943(13) 0.042(4) Uani 0.47(3) 1 d P A 1
H83 H -0.2166 0.1573 0.2837 0.062 Uiso 0.47(3) 1 calc PR A 1
H84 H -0.1643 0.2012 0.2774 0.062 Uiso 0.47(3) 1 calc PR A 1
H85 H -0.0842 0.1690 0.3758 0.062 Uiso 0.47(3) 1 calc PR A 1
O2 O 0.6493(2) 0.04237(8) 0.5447(3) 0.0394(7) Uani 1 1 d . . .
O3 O 0.6544(3) 0.14059(9) 0.7538(3) 0.0495(8) Uani 1 1 d . . .
H8 H 0.242(4) 0.2400(13) 0.216(4) 0.033(13) Uiso 1 1 d . . .
H1 H 0.188(5) -0.0170(15) 0.545(4) 0.063(15) Uiso 1 1 d . . .
H9 H 0.304(5) 0.2293(16) 0.338(5) 0.071(16) Uiso 1 1 d . . .
H7 H 0.004(3) 0.1860(11) 0.011(3) 0.020(9) Uiso 1 1 d . . .
H3 H 0.376(3) 0.0279(12) 0.562(3) 0.031(10) Uiso 1 1 d . . .
H2 H 0.052(5) 0.0122(18) 0.357(5) 0.083(19) Uiso 1 1 d . . .
H10 H 0.244(4) 0.2719(16) 0.281(4) 0.050(13) Uiso 1 1 d . . .
H15 H 0.109(4) -0.0038(14) 0.097(4) 0.040(11) Uiso 1 1 d . . .
H23 H -0.028(4) 0.1806(13) -0.178(4) 0.046(12) Uiso 1 1 d . . .
H34 H -0.023(5) 0.2580(16) 0.051(5) 0.072(17) Uiso 1 1 d . . .
H16 H 0.154(4) 0.0273(13) 0.202(4) 0.041(12) Uiso 1 1 d . . .
H28 H -0.133(4) 0.0962(12) -0.187(4) 0.036(11) Uiso 1 1 d . . .
H29 H -0.120(4) 0.0633(15) -0.263(4) 0.053(14) Uiso 1 1 d . . .
H31 H -0.192(5) 0.1262(17) -0.456(5) 0.065(17) Uiso 1 1 d . . .
H30 H -0.016(4) 0.0699(13) -0.151(4) 0.043(12) Uiso 1 1 d . . .
H37 H 0.293(5) 0.0096(15) -0.076(4) 0.060(15) Uiso 1 1 d . . .
H32 H -0.214(5) 0.1599(15) -0.377(4) 0.065(15) Uiso 1 1 d . . .
H19 H 0.081(4) 0.0416(14) 0.074(4) 0.052(13) Uiso 1 1 d . . .
H35 H -0.099(5) 0.2567(15) 0.113(4) 0.061(16) Uiso 1 1 d . . .
H11 H 0.387(3) 0.0751(11) 0.695(3) 0.022(9) Uiso 1 1 d . . .
H12 H 0.300(3) 0.1714(13) 0.479(3) 0.035(11) Uiso 1 1 d . . .
H14 H 0.329(4) 0.0406(14) 0.372(4) 0.045(12) Uiso 1 1 d . . .
H38 H 0.171(5) -0.0073(17) -0.081(4) 0.072(16) Uiso 1 1 d . . .
H24 H 0.218(3) 0.1152(9) -0.056(3) 0.007(7) Uiso 1 1 d . . .
H43 H -0.131(5) 0.0297(17) 0.330(5) 0.076(18) Uiso 1 1 d . . .
H25 H 0.041(4) 0.0786(14) -0.385(4) 0.045(12) Uiso 1 1 d . . .
H33 H -0.140(5) 0.1657(16) -0.450(4) 0.066(16) Uiso 1 1 d . . .
H22 H 0.098(3) 0.1671(11) 0.301(3) 0.025(10) Uiso 1 1 d . . .
H36 H 0.003(5) 0.2869(17) 0.157(5) 0.069(16) Uiso 1 1 d . . .
H39 H 0.193(5) 0.0341(17) -0.095(5) 0.061(19) Uiso 1 1 d . . .
H26 H 0.088(4) 0.1219(14) -0.376(4) 0.040(12) Uiso 1 1 d . . .
H27 H 0.149(5) 0.0938(15) -0.280(4) 0.061(15) Uiso 1 1 d . . .
H21 H 0.384(3) 0.0770(11) 0.227(3) 0.028(10) Uiso 1 1 d . . .
H13 H 0.357(4) 0.1427(12) 0.646(4) 0.035(11) Uiso 1 1 d . . .
C50 C -0.0691(18) 0.0964(6) 0.211(3) 0.070(6) Uani 0.47(3) 1 d P A 1
H86 H -0.1466 0.0830 0.1793 0.105 Uiso 0.47(3) 1 calc PR A 1
H87 H -0.0244 0.0900 0.2950 0.105 Uiso 0.47(3) 1 calc PR A 1
H88 H -0.0253 0.0865 0.1688 0.105 Uiso 0.47(3) 1 calc PR A 1
C51 C -0.2170(11) 0.1759(5) 0.0667(16) 0.046(4) Uani 0.53(3) 1 d P A 2
H89 H -0.1968 0.1806 0.0016 0.070 Uiso 0.53(3) 1 calc PR A 2
H90 H -0.2351 0.2021 0.0925 0.070 Uiso 0.53(3) 1 calc PR A 2
H91 H -0.2863 0.1579 0.0401 0.070 Uiso 0.53(3) 1 calc PR A 2
C52 C -0.1168(14) 0.1507(6) 0.3235(12) 0.053(3) Uani 0.53(3) 1 d P A 2
H92 H -0.1945 0.1385 0.3028 0.079 Uiso 0.53(3) 1 calc PR A 2
H93 H -0.1152 0.1786 0.3515 0.079 Uiso 0.53(3) 1 calc PR A 2
H94 H -0.0553 0.1344 0.3857 0.079 Uiso 0.53(3) 1 calc PR A 2

loop_
_atom_site_aniso_label
_atom_site_aniso_U_11
_atom_site_aniso_U_22
_atom_site_aniso_U_33
_atom_site_aniso_U_23
_atom_site_aniso_U_13
_atom_site_aniso_U_12
Cr1 0.0177(3) 0.0221(3) 0.0207(3) -0.0016(2) 0.0040(2) 0.0027(2)
Si2 0.0172(4) 0.0230(5) 0.0185(5) -0.0012(4) 0.0050(4) 0.0029(4)
Si3 0.0378(6) 0.0253(5) 0.0306(6) 0.0022(4) 0.0194(5) -0.0025(4)
Si4 0.0319(5) 0.0203(5) 0.0230(5) -0.0019(4) 0.0065(4) 0.0044(4)
Si5 0.0213(5) 0.0280(5) 0.0271(5) -0.0054(4) 0.0086(4) 0.0023(4)
Si6 0.0232(5) 0.0322(5) 0.0198(5) 0.0019(4) 0.0061(4) -0.0043(4)
Si7 0.0217(5) 0.0311(5) 0.0278(5) 0.0004(4) 0.0132(4) 0.0017(4)
Si8 0.0204(5) 0.0431(6) 0.0336(6) -0.0032(5) 0.0137(5) 0.0056(4)
C9 0.0161(16) 0.0195(17) 0.0210(18) -0.0052(13) 0.0044(15) 0.0039(13)
C10 0.0135(15) 0.0185(16) 0.0232(17) -0.0040(13) 0.0064(14) -0.0028(12)
C11 0.0150(16) 0.0193(16) 0.0220(17) -0.0004(13) 0.0071(14) -0.0040(12)
C13 0.0210(18) 0.036(2) 0.0244(19) -0.0065(15) 0.0059(15) 0.0092(15)
C14 0.0134(15) 0.0207(16) 0.0198(17) -0.0010(13) 0.0053(13) -0.0019(12)
C15 0.0186(17) 0.0283(19) 0.0233(19) -0.0012(15) 0.0065(15) -0.0006(14)
C16 0.0187(16) 0.0215(17) 0.0196(17) -0.0040(13) 0.0098(14) -0.0018(13)
C18 0.0226(18) 0.0248(18) 0.0236(18) 0.0046(14) 0.0130(15) 0.0034(14)
C19 0.0167(16) 0.0315(19) 0.0162(18) 0.0033(14) 0.0049(15) 0.0072(14)
C20 0.0131(16) 0.0209(17) 0.0257(18) 0.0016(14) 0.0057(14) 0.0037(13)
C21 0.0159(16) 0.0199(16) 0.0206(17) -0.0014(13) 0.0066(14) 0.0002(13)
C22 0.0232(19) 0.035(2) 0.034(2) 0.0063(17) 0.0020(17) -0.0025(16)
C23 0.0239(18) 0.0287(19) 0.0266(19) -0.0033(15) 0.0083(16) -0.0020(16)
C24 0.0230(18) 0.032(2) 0.027(2) 0.0064(16) 0.0091(16) -0.0006(15)
C25 0.039(3) 0.026(2) 0.045(3) 0.0043(19) 0.003(2) 0.0026(19)
C26 0.0233(19) 0.034(2) 0.030(2) -0.0047(16) 0.0028(17) 0.0083(16)
C27 0.032(2) 0.025(2) 0.031(2) -0.0047(17) 0.0035(18) -0.0103(17)
C28 0.046(2) 0.044(2) 0.044(3) -0.0116(19) 0.023(2) 0.007(2)
C29 0.0237(19) 0.050(2) 0.0201(19) 0.0043(17) 0.0077(16) 0.0035(17)
O1 0.0461(19) 0.061(2) 0.055(2) 0.0203(17) 0.0073(16) -0.0192(16)
C31 0.029(2) 0.052(3) 0.063(3) -0.009(2) 0.024(2) -0.0113(19)
C32 0.040(2) 0.035(2) 0.032(2) -0.0088(19) 0.017(2) -0.0042(19)
C33 0.033(2) 0.036(2) 0.031(2) 0.0057(18) 0.010(2) -0.0082(19)
C34 0.055(3) 0.032(2) 0.042(3) 0.0017(18) 0.017(2) 0.016(2)
C35 0.065(3) 0.049(3) 0.116(5) -0.013(3) 0.070(3) -0.016(2)
C36 0.047(6) 0.028(5) 0.071(9) -0.008(6) 0.036(7) -0.010(4)
C37 0.081(4) 0.068(4) 0.049(3) 0.032(3) 0.019(3) -0.013(3)
C38 0.033(2) 0.057(3) 0.025(2) 0.008(2) 0.0031(19) -0.003(2)
C39 0.034(2) 0.042(3) 0.043(3) -0.011(2) 0.019(2) -0.0061(19)
C40 0.027(2) 0.043(3) 0.073(3) -0.008(2) 0.023(2) -0.0020(19)
C41 0.043(3) 0.061(3) 0.039(3) -0.002(2) 0.008(2) 0.007(2)
C42 0.026(2) 0.050(2) 0.022(2) -0.0089(18) 0.0070(16) 0.0088(17)
C43 0.051(3) 0.076(3) 0.050(3) -0.012(2) 0.035(2) 0.002(2)
C44 0.066(3) 0.031(2) 0.030(2) -0.005(2) 0.015(2) 0.000(2)
C45 0.019(2) 0.077(3) 0.067(3) 0.009(3) 0.014(2) 0.017(2)
C46 0.059(3) 0.059(3) 0.060(3) 0.003(2) 0.043(3) 0.008(2)
C47 0.074(3) 0.032(2) 0.052(3) -0.0071(19) 0.037(3) -0.014(2)
C48 0.015(7) 0.106(15) 0.039(7) 0.001(7) 0.012(5) -0.013(7)
C49 0.028(6) 0.067(10) 0.039(7) -0.020(6) 0.024(5) -0.013(6)
O2 0.0307(15) 0.0349(15) 0.0521(18) -0.0027(13) 0.0180(14) 0.0100(12)
O3 0.0363(16) 0.0537(19) 0.0378(17) -0.0194(14) -0.0020(14) 0.0010(14)
C50 0.051(10) 0.049(8) 0.135(18) 0.010(12) 0.065(13) -0.001(7)
C51 0.013(5) 0.068(8) 0.059(9) 0.027(6) 0.017(5) 0.004(5)
C52 0.059(8) 0.055(9) 0.058(7) -0.003(6) 0.038(6) -0.014(6)

loop_
_geom_bond_atom_site_label_1
_geom_bond_atom_site_label_2
_geom_bond_distance
_geom_bond_site_symmetry_2
_geom_bond_publ_flag
Cr1 C22 1.839(4) . ?
Cr1 C26 1.840(4) . ?
Cr1 C23 1.840(4) . ?
Cr1 C29 2.196(4) . ?
Cr1 C42 2.203(4) . ?
Cr1 C24 2.217(4) . ?
Cr1 C13 2.278(4) . ?
Cr1 C15 2.290(4) . ?
Cr1 Si2 2.4864(13) . ?
Si2 C15 1.781(4) . ?
Si2 C13 1.797(4) . ?
Si2 C14 1.850(3) . ?
Si3 C35 1.851(5) . ?
Si3 C47 1.863(4) . ?
Si3 C37 1.864(5) . ?
Si3 C18 1.900(4) . ?
Si4 C27 1.861(4) . ?
Si4 C44 1.870(5) . ?
Si4 C34 1.871(4) . ?
Si4 C9 1.908(3) . ?
Si5 C39 1.859(4) . ?
Si5 C28 1.861(4) . ?
Si5 C25 1.870(4) . ?
Si5 C19 1.903(4) . ?
Si6 C38 1.861(4) . ?
Si6 C32 1.865(4) . ?
Si6 C33 1.866(4) . ?
Si6 C18 1.894(4) . ?
Si7 C50 1.820(18) . ?
Si7 C48 1.826(17) . ?
Si7 C52 1.853(11) . ?
Si7 C51 1.863(13) . ?
Si7 C49 1.865(10) . ?
Si7 C19 1.898(4) . ?
Si7 C36 1.910(14) . ?
Si8 C45 1.859(4) . ?
Si8 C31 1.870(5) . ?
Si8 C43 1.879(4) . ?
Si8 C9 1.903(4) . ?
C9 C10 1.511(4) . ?
C10 C16 1.391(5) . ?
C10 C14 1.433(5) . ?
C11 C20 1.388(5) . ?
C11 C16 1.395(5) . ?
C11 C18 1.508(5) . ?
C13 C42 1.397(5) . ?
C14 C21 1.412(4) . ?
C15 C24 1.414(5) . ?
C19 C21 1.517(5) . ?
C20 C21 1.389(5) . ?
C22 O1 1.156(5) . ?
C23 O2 1.157(4) . ?
C24 C29 1.397(5) . ?
C26 O3 1.158(4) . ?
C29 C42 1.405(6) . ?
C40 C46 1.353(7) . ?
C40 C41 1.369(7) 3_556 ?
C41 C40 1.369(7) 3_556 ?
C41 C46 1.384(7) . ?
